data_8102936
loop_
_publ_author_name
'Demchyna, R.'
'Prots, Yu.'
'Schnelle, W.'
'Burkhardt, U.'
'Schwarz, U.'

_publ_section_title
;
Crystal structures of (barium, europium) platinum trigermanium, Ba~1-
x~EuxPtGe3 (x = 0, 0.27, 1)
;
_journal_issue 2
_journal_name_full 'Zeitschrift f\"ur Kristallographie - New Crystal Structures'
_journal_page_first 109
_journal_page_last 111
_journal_volume 221
_journal_year 2006
_chemical_formula_sum 'Ba0.75 Eu0.25 Ge3 Pt'
_chemical_formula_weight 553.86
_space_group_IT_number 107
_symmetry_space_group_name_Hall 'I 4 -2'
_symmetry_space_group_name_H-M 'I 4 m m'
_atom_sites_solution_primary direct
_atom_sites_solution_secondary difmap
_audit_creation_date 2006-02-02T10:01:23-00:00
_audit_creation_method 'WinGX routine CIF_UPDATE'
_cell_angle_alpha 90
_cell_angle_beta 90
_cell_angle_gamma 90
_cell_formula_units_Z 1
_cell_length_a 4.5432(1)
_cell_length_b 4.5432(1)
_cell_length_c 10.1763(2)
_cell_measurement_temperature 293(2)
_cell_volume 210.046(8)
_computing_cell_refinement 'CSD (Akselrud, 1993)'
_computing_data_collection 'CrystalClear (Rigaku Corp., 2000)'
_computing_data_reduction 'CrystalClear (Rigaku Corp., 2000)'
_computing_structure_refinement 'SHELXL-97 (Sheldrick, 1997)'
_diffrn_ambient_temperature 295.15
_diffrn_detector_area_resol_mean 14.6199
_diffrn_measurement_device 'Rigaku AFC7'
_diffrn_measurement_method oscillation
_diffrn_radiation_detector 'Mercury CCD'
_diffrn_radiation_monochromator 'Graphite Monochromator'
_diffrn_radiation_source 'Sealed Tube'
_diffrn_radiation_type MoK\a
_diffrn_radiation_wavelength 0.7107
_diffrn_reflns_av_R_equivalents 0.036
_diffrn_reflns_limit_h_max 5
_diffrn_reflns_limit_h_min -6
_diffrn_reflns_limit_k_max 6
_diffrn_reflns_limit_k_min -5
_diffrn_reflns_limit_l_max 14
_diffrn_reflns_limit_l_min -15
_diffrn_reflns_number 872
_diffrn_reflns_reduction_process 'Lp corrections applied'
_diffrn_reflns_theta_max 32.58
_diffrn_reflns_theta_min 4.00
_diffrn_source_current 40.0000
_diffrn_source_power 2.0000
_diffrn_source_voltage 50.0000
_exptl_absorpt_coefficient_mu 64.77
_exptl_absorpt_correction_T_max 1.0000
_exptl_absorpt_correction_T_min 0.2127
_exptl_absorpt_correction_type multi-scan
_exptl_crystal_colour metalic
_exptl_crystal_density_diffrn 9.029
_exptl_crystal_density_method 'not measured'
_exptl_crystal_description platelet
_exptl_crystal_F_000 464
_exptl_crystal_size_max 0.065
_exptl_crystal_size_mid 0.030
_exptl_crystal_size_min 0.015
_refine_diff_density_max 1.471
_refine_diff_density_min -2.62
_refine_ls_abs_structure_details 'Flack H D (1983), Acta Cryst. A39, 876-881'
_refine_ls_abs_structure_Flack 0.24(2)
_refine_ls_extinction_method none
_refine_ls_goodness_of_fit_ref 1.222
_refine_ls_matrix_type full
_refine_ls_number_parameters 15
_refine_ls_number_reflns 257
_refine_ls_number_restraints 0
_refine_ls_restrained_S_all 1.222
_refine_ls_R_factor_gt 0.025
_refine_ls_shift/su_max 0.00
_refine_ls_weighting_details 'calc w=1/[\s^2^(Fo^2^)+(0.0322P)^2^+0.0000P] where P=(Fo^2^+2Fc^2^)/3'
_refine_ls_weighting_scheme calc
_refine_ls_wR_factor_ref 0.061
_reflns_number_gt 257
_reflns_number_total 257
_reflns_threshold_expression >2sigma(I)
_cod_data_source_file 409868.cff
_cod_data_source_block BaEuGe3Pt
_cod_depositor_comments
;
The following automatic conversions were performed:
'_exptl_absorpt_correction_type' value 'Multi-scan' changed to
'multi-scan' according to
'/home/saulius/struct/CIF-dictionaries/cif_core.dic' dictionary named
'cif_core.dic' version 2.4.1 from 2010-06-29.

Automatic conversion script
Id: cif_fix_enum 1555 2011-01-17 13:19:09Z saulius 
;
_cod_original_cell_volume 210.05(1)
_cod_database_code 8102936

loop_
_symmetry_equiv_pos_as_xyz
'x, y, z'
'-x, -y, z'
'-y, x, z'
'y, -x, z'
'-x, y, z'
'x, -y, z'
'y, x, z'
'-y, -x, z'
'x+1/2, y+1/2, z+1/2'
'-x+1/2, -y+1/2, z+1/2'
'-y+1/2, x+1/2, z+1/2'
'y+1/2, -x+1/2, z+1/2'
'-x+1/2, y+1/2, z+1/2'
'x+1/2, -y+1/2, z+1/2'
'y+1/2, x+1/2, z+1/2'
'-y+1/2, -x+1/2, z+1/2'

loop_
_atom_site_label
_atom_site_type_symbol
_atom_site_symmetry_multiplicity
_atom_site_Wyckoff_symbol
_atom_site_fract_x
_atom_site_fract_y
_atom_site_fract_z
_atom_site_U_iso_or_equiv
_atom_site_adp_type
_atom_site_occupancy
_atom_site_calc_flag
_atom_site_refinement_flags
_atom_site_disorder_group
_atom_site_disorder_assembly
Eu Eu 2 a 0 0 0 0.0061(4) Uani 0.27(6) d SP . .
Ba Ba 2 a 0 0 0 0.0061(4) Uani 0.73(6) d SP . .
Pt Pt 2 a 0 0 0.64780(12) 0.00426(19) Uani 1 d S . .
Ge1 Ge 2 a 0 0 0.4012(3) 0.0057(4) Uani 1 d S . .
Ge2 Ge 4 b 0 0.5 0.25427(18) 0.0058(3) Uani 1 d S . .

loop_
_atom_site_aniso_label
_atom_site_aniso_U_11
_atom_site_aniso_U_22
_atom_site_aniso_U_33
_atom_site_aniso_U_23
_atom_site_aniso_U_13
_atom_site_aniso_U_12
Eu 0.0060(5) 0.0060(5) 0.0062(6) 0 0 0
Ba 0.0060(5) 0.0060(5) 0.0062(6) 0 0 0
Pt 0.0041(2) 0.0041(2) 0.0046(3) 0 0 0
Ge1 0.0059(6) 0.0059(6) 0.0052(8) 0 0 0
Ge2 0.0036(7) 0.0080(7) 0.0057(6) 0 0 0

loop_
_atom_type_symbol
_atom_type_description
_atom_type_scat_dispersion_real
_atom_type_scat_dispersion_imag
_atom_type_scat_source
Ge Ge 0.1547 1.8001 'International Tables Vol C Tables 4.2.6.8 and 6.1.1.4'
Eu Eu -0.1578 3.6682 'International Tables Vol C Tables 4.2.6.8 and 6.1.1.4'
Pt Pt -1.7033 8.3905 'International Tables Vol C Tables 4.2.6.8 and 6.1.1.4'
Ba Ba -0.3244 2.2819 'International Tables Vol C Tables 4.2.6.8 and 6.1.1.4'

loop_
_geom_angle_atom_site_label_1
_geom_angle_atom_site_label_2
_geom_angle_atom_site_label_3
_geom_angle
_geom_angle_site_symmetry_1
_geom_angle_site_symmetry_3
_geom_angle_publ_flag
Ge1 Eu Ge1 145.26(9) 9_444 9_554 ?
Ge1 Eu Ge1 84.89(3) 9_444 9_454 ?
Ge1 Eu Ge1 84.89(3) 9_554 9_454 ?
Ge1 Eu Ge1 84.89(3) 9_444 9_544 ?
Ge1 Eu Ge1 84.89(3) 9_554 9_544 ?
Ge1 Eu Ge1 145.26(9) 9_454 9_544 ?
Ge1 Eu Ge2 47.56(4) 9_444 11_544 ?
Ge1 Eu Ge2 103.46(5) 9_554 11_544 ?
Ge1 Eu Ge2 103.46(5) 9_454 11_544 ?
Ge1 Eu Ge2 47.56(3) 9_544 11_544 ?
Ge1 Eu Ge2 47.56(3) 9_444 9_444 ?
Ge1 Eu Ge2 103.46(5) 9_554 9_444 ?
Ge1 Eu Ge2 47.56(3) 9_454 9_444 ?
Ge1 Eu Ge2 103.46(5) 9_544 9_444 ?
Ge2 Eu Ge2 56.78(3) 11_544 9_444 ?
Ge1 Eu Ge2 103.46(5) 9_444 11_554 ?
Ge1 Eu Ge2 47.56(3) 9_554 11_554 ?
Ge1 Eu Ge2 47.56(3) 9_454 11_554 ?
Ge1 Eu Ge2 103.46(5) 9_544 11_554 ?
Ge2 Eu Ge2 84.50(4) 11_544 11_554 ?
Ge2 Eu Ge2 56.78(3) 9_444 11_554 ?
Ge1 Eu Ge2 103.46(5) 9_444 9_544 ?
Ge1 Eu Ge2 47.56(3) 9_554 9_544 ?
Ge1 Eu Ge2 103.46(5) 9_454 9_544 ?
Ge1 Eu Ge2 47.56(3) 9_544 9_544 ?
Ge2 Eu Ge2 56.78(3) 11_544 9_544 ?
Ge2 Eu Ge2 84.50(4) 9_444 9_544 ?
Ge2 Eu Ge2 56.78(3) 11_554 9_544 ?
Ge1 Eu Ge2 132.04(4) 9_444 3_655 ?
Ge1 Eu Ge2 77.24(4) 9_554 3_655 ?
Ge1 Eu Ge2 132.04(4) 9_454 3_655 ?
Ge1 Eu Ge2 77.24(4) 9_544 3_655 ?
Ge2 Eu Ge2 123.7970(10) 11_544 3_655 ?
Ge2 Eu Ge2 179.03(4) 9_444 3_655 ?
Ge2 Eu Ge2 123.7970(10) 11_554 3_655 ?
Ge2 Eu Ge2 96.468(2) 9_544 3_655 ?
Ge1 Eu Ge2 132.04(4) 9_444 . ?
Ge1 Eu Ge2 77.24(4) 9_554 . ?
Ge1 Eu Ge2 77.24(4) 9_454 . ?
Ge1 Eu Ge2 132.04(4) 9_544 . ?
Ge2 Eu Ge2 179.03(4) 11_544 . ?
Ge2 Eu Ge2 123.7970(10) 9_444 . ?
Ge2 Eu Ge2 96.468(2) 11_554 . ?
Ge2 Eu Ge2 123.7970(10) 9_544 . ?
Ge2 Eu Ge2 55.62(2) 3_655 . ?
Ge1 Eu Ge2 77.24(4) 9_444 3 ?
Ge1 Eu Ge2 132.04(4) 9_554 3 ?
Ge1 Eu Ge2 77.24(4) 9_454 3 ?
Ge1 Eu Ge2 132.04(4) 9_544 3 ?
Ge2 Eu Ge2 123.7970(10) 11_544 3 ?
Ge2 Eu Ge2 96.468(2) 9_444 3 ?
Ge2 Eu Ge2 123.7970(10) 11_554 3 ?
Ge2 Eu Ge2 179.03(4) 9_544 3 ?
Ge2 Eu Ge2 82.56(4) 3_655 3 ?
Ge2 Eu Ge2 55.62(2) . 3 ?
Ge1 Eu Ge2 77.24(4) 9_444 1_545 ?
Ge1 Eu Ge2 132.04(4) 9_554 1_545 ?
Ge1 Eu Ge2 132.04(4) 9_454 1_545 ?
Ge1 Eu Ge2 77.24(4) 9_544 1_545 ?
Ge2 Eu Ge2 96.468(2) 11_544 1_545 ?
Ge2 Eu Ge2 123.7970(10) 9_444 1_545 ?
Ge2 Eu Ge2 179.03(4) 11_554 1_545 ?
Ge2 Eu Ge2 123.7970(10) 9_544 1_545 ?
Ge2 Eu Ge2 55.62(2) 3_655 1_545 ?
Ge2 Eu Ge2 82.56(4) . 1_545 ?
Ge2 Eu Ge2 55.62(2) 3 1_545 ?
Ge1 Pt Ge2 115.50(4) . 11 ?
Ge1 Pt Ge2 115.50(4) . 9_545 ?
Ge2 Pt Ge2 79.32(3) 11 9_545 ?
Ge1 Pt Ge2 115.50(4) . 11_545 ?
Ge2 Pt Ge2 129.00(8) 11 11_545 ?
Ge2 Pt Ge2 79.32(3) 9_545 11_545 ?
Ge1 Pt Ge2 115.50(4) . 9_445 ?
Ge2 Pt Ge2 79.32(3) 11 9_445 ?
Ge2 Pt Ge2 129.00(8) 9_545 9_445 ?
Ge2 Pt Ge2 79.32(3) 11_545 9_445 ?
Ge1 Pt Eu 64.912(18) . 9_445 ?
Ge2 Pt Eu 139.513(6) 11 9_445 ?
Ge2 Pt Eu 139.513(6) 9_545 9_445 ?
Ge2 Pt Eu 66.70(3) 11_545 9_445 ?
Ge2 Pt Eu 66.70(3) 9_445 9_445 ?
Ge1 Pt Ba 64.912(18) . 9_445 ?
Ge2 Pt Ba 139.513(6) 11 9_445 ?
Ge2 Pt Ba 139.513(6) 9_545 9_445 ?
Ge2 Pt Ba 66.70(3) 11_545 9_445 ?
Ge2 Pt Ba 66.70(3) 9_445 9_445 ?
Eu Pt Ba 0 9_445 9_445 ?
Ge1 Pt Eu 64.912(18) . 9 ?
Ge2 Pt Eu 66.70(3) 11 9 ?
Ge2 Pt Eu 66.70(3) 9_545 9 ?
Ge2 Pt Eu 139.513(6) 11_545 9 ?
Ge2 Pt Eu 139.513(6) 9_445 9 ?
Eu Pt Eu 129.82(4) 9_445 9 ?
Ba Pt Eu 129.82(4) 9_445 9 ?
Ge1 Pt Ba 64.912(18) . 9 ?
Ge2 Pt Ba 66.70(3) 11 9 ?
Ge2 Pt Ba 66.70(3) 9_545 9 ?
Ge2 Pt Ba 139.513(6) 11_545 9 ?
Ge2 Pt Ba 139.513(6) 9_445 9 ?
Eu Pt Ba 129.82(4) 9_445 9 ?
Ba Pt Ba 129.82(4) 9_445 9 ?
Eu Pt Ba 0 9 9 ?
Ge1 Pt Eu 64.912(18) . 9_545 ?
Ge2 Pt Eu 139.513(6) 11 9_545 ?
Ge2 Pt Eu 66.70(3) 9_545 9_545 ?
Ge2 Pt Eu 66.70(3) 11_545 9_545 ?
Ge2 Pt Eu 139.513(6) 9_445 9_545 ?
Eu Pt Eu 79.643(14) 9_445 9_545 ?
Ba Pt Eu 79.643(14) 9_445 9_545 ?
Eu Pt Eu 79.643(14) 9 9_545 ?
Ba Pt Eu 79.643(14) 9 9_545 ?
Ge1 Pt Ba 64.912(18) . 9_455 ?
Ge2 Pt Ba 66.70(3) 11 9_455 ?
Ge2 Pt Ba 139.513(6) 9_545 9_455 ?
Ge2 Pt Ba 139.513(6) 11_545 9_455 ?
Ge2 Pt Ba 66.70(3) 9_445 9_455 ?
Eu Pt Ba 79.643(14) 9_445 9_455 ?
Ba Pt Ba 79.643(14) 9_445 9_455 ?
Eu Pt Ba 79.643(14) 9 9_455 ?
Ba Pt Ba 79.643(14) 9 9_455 ?
Eu Pt Ba 129.82(4) 9_545 9_455 ?
Ge1 Pt Ba 64.912(18) . 9_545 ?
Ge2 Pt Ba 139.513(6) 11 9_545 ?
Ge2 Pt Ba 66.70(3) 9_545 9_545 ?
Ge2 Pt Ba 66.70(3) 11_545 9_545 ?
Ge2 Pt Ba 139.513(6) 9_445 9_545 ?
Eu Pt Ba 79.643(14) 9_445 9_545 ?
Ba Pt Ba 79.643(14) 9_445 9_545 ?
Eu Pt Ba 79.643(14) 9 9_545 ?
Ba Pt Ba 79.643(14) 9 9_545 ?
Eu Pt Ba 0 9_545 9_545 ?
Ba Pt Ba 129.82(4) 9_455 9_545 ?
Pt Ge1 Ge2 123.36(5) . 3 ?
Pt Ge1 Ge2 123.36(5) . 1_545 ?
Ge2 Ge1 Ge2 72.40(5) 3 1_545 ?
Pt Ge1 Ge2 123.36(5) . . ?
Ge2 Ge1 Ge2 72.40(5) 3 . ?
Ge2 Ge1 Ge2 113.28(11) 1_545 . ?
Pt Ge1 Ge2 123.36(5) . 3_655 ?
Ge2 Ge1 Ge2 113.28(11) 3 3_655 ?
Ge2 Ge1 Ge2 72.40(5) 1_545 3_655 ?
Ge2 Ge1 Ge2 72.40(5) . 3_655 ?
Pt Ge1 Ba 72.63(5) . 9 ?
Ge2 Ge1 Ba 136.71(3) 3 9 ?
Ge2 Ge1 Ba 136.71(3) 1_545 9 ?
Ge2 Ge1 Ba 66.46(2) . 9 ?
Ge2 Ge1 Ba 66.46(2) 3_655 9 ?
Pt Ge1 Eu 72.63(5) . 9 ?
Ge2 Ge1 Eu 136.71(3) 3 9 ?
Ge2 Ge1 Eu 136.71(3) 1_545 9 ?
Ge2 Ge1 Eu 66.46(2) . 9 ?
Ge2 Ge1 Eu 66.46(2) 3_655 9 ?
Ba Ge1 Eu 0 9 9 ?
Pt Ge1 Eu 72.63(5) . 9_445 ?
Ge2 Ge1 Eu 66.46(2) 3 9_445 ?
Ge2 Ge1 Eu 66.46(2) 1_545 9_445 ?
Ge2 Ge1 Eu 136.70(3) . 9_445 ?
Ge2 Ge1 Eu 136.70(3) 3_655 9_445 ?
Ba Ge1 Eu 145.26(9) 9 9_445 ?
Eu Ge1 Eu 145.26(9) 9 9_445 ?
Pt Ge1 Ba 72.63(5) . 9_445 ?
Ge2 Ge1 Ba 66.46(2) 3 9_445 ?
Ge2 Ge1 Ba 66.46(2) 1_545 9_445 ?
Ge2 Ge1 Ba 136.70(3) . 9_445 ?
Ge2 Ge1 Ba 136.70(3) 3_655 9_445 ?
Ba Ge1 Ba 145.26(9) 9 9_445 ?
Eu Ge1 Ba 145.26(9) 9 9_445 ?
Eu Ge1 Ba 0 9_445 9_445 ?
Pt Ge1 Eu 72.63(5) . 9_455 ?
Ge2 Ge1 Eu 66.46(2) 3 9_455 ?
Ge2 Ge1 Eu 136.70(3) 1_545 9_455 ?
Ge2 Ge1 Eu 66.46(2) . 9_455 ?
Ge2 Ge1 Eu 136.70(3) 3_655 9_455 ?
Ba Ge1 Eu 84.89(3) 9 9_455 ?
Eu Ge1 Eu 84.89(3) 9 9_455 ?
Eu Ge1 Eu 84.89(3) 9_445 9_455 ?
Ba Ge1 Eu 84.89(3) 9_445 9_455 ?
Pt Ge1 Ba 72.63(5) . 9_455 ?
Ge2 Ge1 Ba 66.46(2) 3 9_455 ?
Ge2 Ge1 Ba 136.70(3) 1_545 9_455 ?
Ge2 Ge1 Ba 66.46(2) . 9_455 ?
Ge2 Ge1 Ba 136.70(3) 3_655 9_455 ?
Ba Ge1 Ba 84.89(3) 9 9_455 ?
Eu Ge1 Ba 84.89(3) 9 9_455 ?
Eu Ge1 Ba 84.89(3) 9_445 9_455 ?
Ba Ge1 Ba 84.89(3) 9_445 9_455 ?
Eu Ge1 Ba 0 9_455 9_455 ?
Pt Ge1 Ba 72.63(5) . 9_545 ?
Ge2 Ge1 Ba 136.70(3) 3 9_545 ?
Ge2 Ge1 Ba 66.46(2) 1_545 9_545 ?
Ge2 Ge1 Ba 136.70(3) . 9_545 ?
Ge2 Ge1 Ba 66.46(2) 3_655 9_545 ?
Ba Ge1 Ba 84.89(3) 9 9_545 ?
Eu Ge1 Ba 84.89(3) 9 9_545 ?
Eu Ge1 Ba 84.89(3) 9_445 9_545 ?
Ba Ge1 Ba 84.89(3) 9_445 9_545 ?
Eu Ge1 Ba 145.26(9) 9_455 9_545 ?
Ba Ge1 Ba 145.26(9) 9_455 9_545 ?
Pt Ge2 Pt 129.00(8) 9_454 9_554 ?
Pt Ge2 Ge1 103.695(19) 9_454 1_565 ?
Pt Ge2 Ge1 103.69(2) 9_554 1_565 ?
Pt Ge2 Ge1 103.69(2) 9_454 . ?
Pt Ge2 Ge1 103.695(19) 9_554 . ?
Ge1 Ge2 Ge1 113.28(11) 1_565 . ?
Pt Ge2 Ba 157.75(6) 9_454 9 ?
Pt Ge2 Ba 73.25(3) 9_554 9 ?
Ge1 Ge2 Ba 65.98(4) 1_565 9 ?
Ge1 Ge2 Ba 65.98(4) . 9 ?
Pt Ge2 Eu 157.75(6) 9_454 9 ?
Pt Ge2 Eu 73.25(3) 9_554 9 ?
Ge1 Ge2 Eu 65.98(4) 1_565 9 ?
Ge1 Ge2 Eu 65.98(4) . 9 ?
Ba Ge2 Eu 0 9 9 ?
Pt Ge2 Eu 73.25(3) 9_454 9_455 ?
Pt Ge2 Eu 157.75(6) 9_554 9_455 ?
Ge1 Ge2 Eu 65.98(4) 1_565 9_455 ?
Ge1 Ge2 Eu 65.98(4) . 9_455 ?
Ba Ge2 Eu 84.50(4) 9 9_455 ?
Eu Ge2 Eu 84.50(4) 9 9_455 ?
Pt Ge2 Ba 73.25(3) 9_454 9_455 ?
Pt Ge2 Ba 157.75(6) 9_554 9_455 ?
Ge1 Ge2 Ba 65.98(4) 1_565 9_455 ?
Ge1 Ge2 Ba 65.98(4) . 9_455 ?
Ba Ge2 Ba 84.50(4) 9 9_455 ?
Eu Ge2 Ba 84.50(4) 9 9_455 ?
Eu Ge2 Ba 0 9_455 9_455 ?
Pt Ge2 Eu 71.12(3) 9_454 . ?
Pt Ge2 Eu 71.12(3) 9_554 . ?
Ge1 Ge2 Eu 164.64(7) 1_565 . ?
Ge1 Ge2 Eu 82.08(5) . . ?
Ba Ge2 Eu 123.7970(10) 9 . ?
Eu Ge2 Eu 123.7970(10) 9 . ?
Eu Ge2 Eu 123.7970(10) 9_455 . ?
Ba Ge2 Eu 123.7970(10) 9_455 . ?
Pt Ge2 Eu 71.12(3) 9_454 1_565 ?
Pt Ge2 Eu 71.12(3) 9_554 1_565 ?
Ge1 Ge2 Eu 82.08(5) 1_565 1_565 ?
Ge1 Ge2 Eu 164.64(7) . 1_565 ?
Ba Ge2 Eu 123.7970(10) 9 1_565 ?
Eu Ge2 Eu 123.7970(10) 9 1_565 ?
Eu Ge2 Eu 123.7970(10) 9_455 1_565 ?
Ba Ge2 Eu 123.7970(10) 9_455 1_565 ?
Eu Ge2 Eu 82.56(4) . 1_565 ?
Pt Ge2 Ba 71.12(3) 9_454 1_565 ?
Pt Ge2 Ba 71.12(3) 9_554 1_565 ?
Ge1 Ge2 Ba 82.08(5) 1_565 1_565 ?
Ge1 Ge2 Ba 164.64(7) . 1_565 ?
Ba Ge2 Ba 123.7970(10) 9 1_565 ?
Eu Ge2 Ba 123.7970(10) 9 1_565 ?
Eu Ge2 Ba 123.7970(10) 9_455 1_565 ?
Ba Ge2 Ba 123.7970(10) 9_455 1_565 ?
Eu Ge2 Ba 82.56(4) . 1_565 ?
Eu Ge2 Ba 0 1_565 1_565 ?
O4 La1 La1 135.21(8) 2_664 2_665 ?
O3 La1 La1 80.43(8) . 2_665 ?
O1 La1 La1 106.57(9) 6_656 2_665 ?
O4 La1 La1 80.53(8) 6_656 2_665 ?
O5 La1 La1 134.71(13) 6_656 2_665 ?
O4 La1 La1 37.23(7) . 2_665 ?
P2 La1 La1 126.61(4) 6_656 2_665 ?
P1 La1 La1 57.31(3) . 2_665 ?
O2 P1 O3 116.0(2) 4_465 . ?
O2 P1 O4 109.1(2) 4_465 . ?
O3 P1 O4 107.2(2) . . ?
O2 P1 La1 132.15(17) 4_465 . ?
O3 P1 La1 50.79(14) . . ?
O4 P1 La1 56.48(15) . . ?
O2 P1 HP1 108(3) 4_465 . ?
O3 P1 HP1 112(3) . . ?
O4 P1 HP1 105(3) . . ?
La1 P1 HP1 120(3) . . ?
O1 P2 O1 118.4(3) 7_565 . ?
O1 P2 O5 107.31(19) 7_565 . ?
O1 P2 O5 107.31(19) . . ?
O1 P2 La1 53.20(15) 7_565 4_455 ?
O1 P2 La1 140.00(18) . 4_455 ?
O5 P2 La1 55.21(7) . 4_455 ?
O1 P2 La1 140.00(18) 7_565 6_556 ?
O1 P2 La1 53.20(15) . 6_556 ?
O5 P2 La1 55.21(7) . 6_556 ?
La1 P2 La1 105.28(6) 4_455 6_556 ?
O1 P2 HP2 109.8(17) 7_565 . ?
O1 P2 HP2 109.8(17) . . ?
O5 P2 HP2 103(4) . . ?
La1 P2 HP2 109(2) 4_455 . ?
La1 P2 HP2 109(2) 6_556 . ?
P2 O1 La1 141.7(2) . . ?
P2 O1 La1 99.48(18) . 6_556 ?
La1 O1 La1 117.64(13) . 6_556 ?
P1 O2 La1 138.5(2) 4_565 8_766 ?
P1 O3 La1 143.2(2) . 2_664 ?
P1 O3 La1 102.51(18) . . ?
La1 O3 La1 109.82(13) 2_664 . ?
P1 O4 La1 122.84(19) . 2_665 ?
P1 O4 La1 110.01(19) . 6_556 ?
La1 O4 La1 115.20(13) 2_665 6_556 ?
P1 O4 La1 95.71(17) . . ?
La1 O4 La1 102.80(12) 2_665 . ?
La1 O4 La1 106.63(12) 6_556 . ?
P2 O5 La1 97.06(13) . 4_455 ?
P2 O5 La1 97.06(13) . 6_556 ?
La1 O5 La1 147.7(2) 4_455 6_556 ?

loop_
_geom_bond_atom_site_label_1
_geom_bond_atom_site_label_2
_geom_bond_distance
_geom_bond_site_symmetry_2
_geom_bond_publ_flag
Eu Ge1 3.3660(9) 9_444 ?
Eu Ge1 3.3660(9) 9_554 ?
Eu Ge1 3.3660(9) 9_454 ?
Eu Ge1 3.3660(9) 9_544 ?
Eu Ge2 3.3784(14) 11_544 ?
Eu Ge2 3.3784(14) 9_444 ?
Eu Ge2 3.3784(14) 11_554 ?
Eu Ge2 3.3784(14) 9_544 ?
Eu Ge2 3.4432(14) 3_655 ?
Eu Ge2 3.4432(14) . ?
Eu Ge2 3.4432(14) 3 ?
Eu Ge2 3.4432(14) 1_545 ?
Pt Ge1 2.509(3) . ?
Pt Ge2 2.5168(8) 11 ?
Pt Ge2 2.5168(8) 9_545 ?
Pt Ge2 2.5168(8) 11_545 ?
Pt Ge2 2.5168(8) 9_445 ?
Pt Eu 3.5472(5) 9_445 ?
Pt Ba 3.5472(5) 9_445 ?
Pt Eu 3.5472(5) 9 ?
Pt Ba 3.5472(5) 9 ?
Pt Eu 3.5472(5) 9_545 ?
Pt Ba 3.5472(5) 9_455 ?
Pt Ba 3.5472(5) 9_545 ?
Ge1 Ge2 2.7198(17) 3 ?
Ge1 Ge2 2.7198(17) 1_545 ?
Ge1 Ge2 2.7198(17) . ?
Ge1 Ge2 2.7198(17) 3_655 ?
Ge1 Ba 3.3660(9) 9 ?
Ge1 Eu 3.3660(9) 9 ?
Ge1 Eu 3.3660(9) 9_445 ?
Ge1 Ba 3.3660(9) 9_445 ?
Ge1 Eu 3.3660(9) 9_455 ?
Ge1 Ba 3.3660(9) 9_455 ?
Ge1 Ba 3.3660(9) 9_545 ?
Ge2 Pt 2.5168(8) 9_454 ?
Ge2 Pt 2.5168(8) 9_554 ?
Ge2 Ge1 2.7198(17) 1_565 ?
Ge2 Ba 3.3784(14) 9 ?
Ge2 Eu 3.3784(14) 9 ?
Ge2 Eu 3.3784(14) 9_455 ?
Ge2 Ba 3.3784(14) 9_455 ?
Ge2 Eu 3.4432(14) 1_565 ?
Ge2 Ba 3.4432(14) 1_565 ?
